data_7047928
loop_
_publ_author_name
'Misawa-Suzuki, T.'
'Matsuya, K.'
'Watanabe, T.'
'Nagao, H.'

_publ_section_title
;
 Triply bridged dinuclear ruthenium complexes bearing
 alkylbis(2-pyridylmethyl)amine in the mixed-valence state of
 Ru(ii)--Ru(iii)
;
_journal_name_full 'Dalton Transactions'
_journal_paper_doi 10.1039/C8DT03507E
_journal_year 2018
_chemical_formula_moiety 'C30 H37 Cl3 F12 N6 O P2 Ru2'
_chemical_formula_sum 'C30 H37 Cl3 F12 N6 O P2 Ru2'
_chemical_formula_weight 1096.09
_space_group_crystal_system monoclinic
_space_group_IT_number 14
_space_group_name_Hall '-P 2ybc'
_space_group_name_H-M_alt 'P 1 21/c 1'
_symmetry_space_group_name_Hall '-P 2ybc'
_symmetry_space_group_name_H-M 'P 1 21/c 1'
_atom_sites_solution_hydrogens geom
_atom_sites_solution_primary direct
_atom_sites_solution_secondary difmap
_audit_update_record
;
2018-08-28 deposited with the CCDC.
2018-10-23 downloaded from the CCDC.
;
_cell_angle_alpha 90.0000
_cell_angle_beta 118.459(12)
_cell_angle_gamma 90.0000
_cell_formula_units_Z 4
_cell_length_a 12.479(11)
_cell_length_b 26.90(2)
_cell_length_c 13.186(12)
_cell_measurement_reflns_used 8838
_cell_measurement_temperature 93
_cell_measurement_theta_max 27.48
_cell_measurement_theta_min 2.87
_cell_volume 3891(6)
_computing_cell_refinement CrystalClear
_computing_data_collection 'CrystalClear (Rigaku Inc., 2008)'
_computing_data_reduction CrystalClear
_computing_molecular_graphics 'CrystalStructure 4.3'
_computing_publication_material 'CrystalStructure 4.3 (Rigaku, 2018)'
_computing_structure_refinement 'SHELXL97 (Sheldrick, 2008)'
_computing_structure_solution 'SIR92 (Altomare, et al., 1994)'
_diffrn_ambient_temperature 93
_diffrn_detector_area_resol_mean 7.314
_diffrn_measured_fraction_theta_full 0.998
_diffrn_measured_fraction_theta_max 0.984
_diffrn_measurement_device_type 'Rigaku Mercury70'
_diffrn_measurement_method \w
_diffrn_radiation_type 'Mo K\a'
_diffrn_radiation_wavelength 0.71075
_diffrn_reflns_av_R_equivalents 0.0322
_diffrn_reflns_av_unetI/netI 0.0313
_diffrn_reflns_Laue_measured_fraction_full 0.998
_diffrn_reflns_Laue_measured_fraction_max 0.984
_diffrn_reflns_limit_h_max 16
_diffrn_reflns_limit_h_min -16
_diffrn_reflns_limit_k_max 34
_diffrn_reflns_limit_k_min -33
_diffrn_reflns_limit_l_max 17
_diffrn_reflns_limit_l_min -16
_diffrn_reflns_number 36618
_diffrn_reflns_point_group_measured_fraction_full 0.998
_diffrn_reflns_point_group_measured_fraction_max 0.984
_diffrn_reflns_theta_full 25.242
_diffrn_reflns_theta_max 27.518
_diffrn_reflns_theta_min 2.872
_diffrn_standards_number 0
_exptl_absorpt_coefficient_mu 1.158
_exptl_absorpt_correction_T_max 0.966
_exptl_absorpt_correction_T_min 0.864
_exptl_absorpt_correction_type multi-scan
_exptl_absorpt_process_details 'REQAB (Rigaku, 1998)'
_exptl_crystal_colour blue
_exptl_crystal_density_diffrn 1.871
_exptl_crystal_density_method 'not measured'
_exptl_crystal_description platelet
_exptl_crystal_F_000 2176.00
_exptl_crystal_size_max 0.200
_exptl_crystal_size_mid 0.160
_exptl_crystal_size_min 0.030
_refine_diff_density_max 2.31
_refine_diff_density_min -1.37
_refine_ls_extinction_method none
_refine_ls_goodness_of_fit_ref 1.085
_refine_ls_hydrogen_treatment mixed
_refine_ls_number_parameters 629
_refine_ls_number_reflns 8813
_refine_ls_number_restraints 0
_refine_ls_R_factor_all 0.0581
_refine_ls_R_factor_gt 0.0529
_refine_ls_shift/su_max 0.001
_refine_ls_structure_factor_coef Fsqd
_refine_ls_weighting_details 'w = 1/[\s^2^(Fo^2^)+(0.0589P)^2^+13.7618P] where P=(Fo^2^+2Fc^2^)/3'
_refine_ls_weighting_scheme calc
_refine_ls_wR_factor_gt 0.1242
_refine_ls_wR_factor_ref 0.1291
_reflns_Friedel_coverage 0.000
_reflns_number_gt 7996
_reflns_number_total 8813
_reflns_threshold_expression F^2^>2.0\s(F^2^)
_cod_data_source_file c8dt03507e2.cif
_cod_data_source_block m-Cl3_reanal
_cod_original_cell_volume 3892(6)
_cod_database_code 7047928

loop_
_space_group_symop_id
_space_group_symop_operation_xyz
1 +X,+Y,+Z
2 -X,1/2+Y,1/2-Z
3 -X,-Y,-Z
4 +X,-1/2-Y,-1/2+Z

loop_
_atom_site_label
_atom_site_type_symbol
_atom_site_fract_x
_atom_site_fract_y
_atom_site_fract_z
_atom_site_U_iso_or_equiv
_atom_site_adp_type
_atom_site_occupancy
_atom_site_site_symmetry_order
_atom_site_calc_flag
_atom_site_refinement_flags_posn
_atom_site_refinement_flags_adp
Ru1 Ru 0.48821(3) 0.38684(2) 0.36635(3) 0.02091(10) Uani 1 1 d . .
Ru2 Ru 0.31106(3) 0.34041(2) 0.41618(3) 0.02121(10) Uani 1 1 d . .
Cl1 Cl 0.50742(9) 0.30713(4) 0.45653(9) 0.0270(2) Uani 1 1 d . .
Cl2 Cl 0.40619(9) 0.41983(4) 0.48462(8) 0.0233(2) Uani 1 1 d . .
Cl3 Cl 0.28552(9) 0.36086(4) 0.22744(8) 0.0251(2) Uani 1 1 d . .
P1 P 0.24541(11) 0.44811(5) 0.81737(10) 0.0315(3) Uani 1 1 d . .
P2 P -0.15120(16) 0.30732(7) 0.93757(17) 0.0600(5) Uani 1 1 d . .
F1 F 0.1303(3) 0.41317(13) 0.7400(3) 0.0577(9) Uani 1 1 d . .
F2 F 0.3612(3) 0.48210(13) 0.8910(3) 0.0566(9) Uani 1 1 d . .
F3 F 0.3031(3) 0.40474(12) 0.9098(2) 0.0474(8) Uani 1 1 d . .
F4 F 0.1868(3) 0.49126(11) 0.7236(3) 0.0471(7) Uani 1 1 d . .
F5 F 0.3115(3) 0.42700(12) 0.7477(3) 0.0516(8) Uani 1 1 d . .
F6 F 0.1765(4) 0.46868(16) 0.8829(4) 0.0749(12) Uani 1 1 d . .
F7 F -0.0753(6) 0.2590(2) 0.9490(6) 0.129(2) Uani 1 1 d . .
F8 F -0.2281(4) 0.35581(15) 0.9265(4) 0.0747(12) Uani 1 1 d . .
F9 F -0.0290(5) 0.3362(4) 0.9857(8) 0.196(5) Uani 1 1 d . .
F10 F -0.2597(6) 0.27711(18) 0.9170(9) 0.180(4) Uani 1 1 d . .
F11 F -0.1672(6) 0.3144(3) 0.8161(4) 0.119(2) Uani 1 1 d . .
F12 F -0.1156(6) 0.3080(3) 1.0748(5) 0.155(3) Uani 1 1 d . .
O1 O -0.0089(19) 0.4383(6) -0.0112(14) 0.294(9) Uani 1 1 d . .
N1 N 0.4818(3) 0.45339(14) 0.2794(3) 0.0267(7) Uani 1 1 d . .
N2 N 0.5594(3) 0.36306(15) 0.2625(3) 0.0282(8) Uani 1 1 d . .
N3 N 0.6551(3) 0.41352(13) 0.4847(3) 0.0251(7) Uani 1 1 d . .
N4 N 0.3246(3) 0.31532(13) 0.5740(3) 0.0263(7) Uani 1 1 d . .
N5 N 0.1475(3) 0.36891(13) 0.3901(3) 0.0232(7) Uani 1 1 d . .
N6 N 0.2219(3) 0.27386(13) 0.3647(3) 0.0277(7) Uani 1 1 d . .
C1 C 0.3873(4) 0.49010(17) 0.2728(4) 0.0319(9) Uani 1 1 d . .
H1 H 0.415(4) 0.5015(18) 0.352(4) 0.024(12) Uiso 1 1 d . .
H2 H 0.311(4) 0.4718(17) 0.242(4) 0.020(11) Uiso 1 1 d . .
C2 C 0.3656(5) 0.5335(2) 0.1914(5) 0.0407(11) Uani 1 1 d . .
H3 H 0.443(5) 0.5526(19) 0.211(4) 0.033(13) Uiso 1 1 d . .
H4 H 0.306(6) 0.558(2) 0.195(5) 0.056(18) Uiso 1 1 d . .
H5 H 0.327(6) 0.522(2) 0.110(6) 0.052(17) Uiso 1 1 d . .
C3 C 0.4543(4) 0.43689(19) 0.1603(4) 0.0314(9) Uani 1 1 d . .
H6 H 0.470(5) 0.4645(19) 0.119(4) 0.034(13) Uiso 1 1 d . .
H7 H 0.369(5) 0.4297(19) 0.121(4) 0.034(14) Uiso 1 1 d . .
C4 C 0.6081(4) 0.47632(19) 0.3371(4) 0.0318(10) Uani 1 1 d . .
H8 H 0.651(5) 0.4660(19) 0.285(5) 0.036(14) Uiso 1 1 d . .
H9 H 0.605(5) 0.509(2) 0.344(5) 0.047(16) Uiso 1 1 d . .
C5 C 0.5333(4) 0.3932(2) 0.1712(4) 0.0338(10) Uani 1 1 d . .
C6 C 0.5790(5) 0.3832(3) 0.0962(5) 0.0505(15) Uani 1 1 d . .
H10 H 0.564(5) 0.404(2) 0.041(5) 0.042(16) Uiso 1 1 d . .
C7 C 0.6529(6) 0.3421(3) 0.1146(5) 0.0607(19) Uani 1 1 d . .
H11 H 0.689(8) 0.339(3) 0.065(7) 0.10(3) Uiso 1 1 d . .
C8 C 0.6786(5) 0.3117(3) 0.2074(5) 0.0535(16) Uani 1 1 d . .
H12 H 0.725(5) 0.283(2) 0.218(5) 0.047(16) Uiso 1 1 d . .
C9 C 0.6314(4) 0.3234(2) 0.2803(5) 0.0371(11) Uani 1 1 d . .
H13 H 0.640(4) 0.3045(18) 0.333(4) 0.022(13) Uiso 1 1 d . .
C10 C 0.6882(4) 0.45662(17) 0.4556(4) 0.0272(9) Uani 1 1 d . .
C11 C 0.7968(4) 0.4805(2) 0.5317(5) 0.0371(11) Uani 1 1 d . .
H14 H 0.812(5) 0.506(2) 0.509(4) 0.030(14) Uiso 1 1 d . .
C12 C 0.8699(4) 0.4605(2) 0.6377(5) 0.0407(12) Uani 1 1 d . .
H15 H 0.950(5) 0.477(2) 0.693(5) 0.038(14) Uiso 1 1 d . .
C13 C 0.8343(4) 0.41629(19) 0.6686(4) 0.0361(11) Uani 1 1 d . .
H16 H 0.871(6) 0.401(3) 0.739(6) 0.06(2) Uiso 1 1 d . .
C14 C 0.7268(4) 0.39387(17) 0.5899(4) 0.0299(9) Uani 1 1 d . .
H17 H 0.697(5) 0.363(2) 0.607(4) 0.034(14) Uiso 1 1 d . .
C15 C 0.4315(5) 0.3358(2) 0.6799(4) 0.0341(10) Uani 1 1 d . .
H18 H 0.502(5) 0.332(2) 0.673(5) 0.042(15) Uiso 1 1 d . .
H19 H 0.416(5) 0.370(2) 0.680(4) 0.031(13) Uiso 1 1 d . .
C16 C 0.4485(5) 0.3147(2) 0.7937(4) 0.0423(12) Uani 1 1 d . .
H20 H 0.519863 0.330088 0.857729 0.051 Uiso 1 1 calc R U
H21 H 0.375854 0.321702 0.801782 0.051 Uiso 1 1 calc R U
H22 H 0.460729 0.278668 0.794954 0.051 Uiso 1 1 calc R U
C17 C 0.2047(4) 0.32711(19) 0.5736(4) 0.0324(10) Uani 1 1 d . .
H24 H 0.223(6) 0.342(2) 0.651(6) 0.058(19) Uiso 1 1 d . .
H23 H 0.167(7) 0.293(3) 0.573(6) 0.08(2) Uiso 1 1 d . .
C18 C 0.3361(4) 0.25984(17) 0.5691(4) 0.0323(10) Uani 1 1 d . .
H25 H 0.326(5) 0.2444(19) 0.634(4) 0.034(13) Uiso 1 1 d . .
H26 H 0.416(4) 0.2543(17) 0.584(4) 0.021(11) Uiso 1 1 d . .
C19 C 0.1192(4) 0.35884(16) 0.4752(4) 0.0275(9) Uani 1 1 d . .
C20 C 0.0115(5) 0.37636(19) 0.4694(5) 0.0377(11) Uani 1 1 d . .
H27 H -0.011(5) 0.369(2) 0.534(5) 0.044(15) Uiso 1 1 d . .
C21 C -0.0682(5) 0.4042(2) 0.3740(5) 0.0452(13) Uani 1 1 d . .
H28 H -0.143(6) 0.414(2) 0.370(6) 0.07(2) Uiso 1 1 d . .
C22 C -0.0377(5) 0.4138(2) 0.2879(5) 0.0460(13) Uani 1 1 d . .
H29 H -0.092(6) 0.434(2) 0.223(6) 0.056(18) Uiso 1 1 d . .
C23 C 0.0704(4) 0.3960(2) 0.2983(4) 0.0372(11) Uani 1 1 d . .
H30 H 0.092(4) 0.4012(17) 0.239(4) 0.024(12) Uiso 1 1 d . .
C24 C 0.2448(4) 0.24184(16) 0.4517(4) 0.0317(9) Uani 1 1 d . .
C25 C 0.1820(5) 0.19796(19) 0.4319(5) 0.0431(12) Uani 1 1 d . .
H31 H 0.201(6) 0.173(2) 0.496(5) 0.053(17) Uiso 1 1 d . .
C26 C 0.0922(5) 0.1870(2) 0.3211(5) 0.0457(13) Uani 1 1 d . .
H32 H 0.052(5) 0.155(2) 0.303(5) 0.049(17) Uiso 1 1 d . .
C27 C 0.0666(5) 0.2197(2) 0.2331(5) 0.0389(11) Uani 1 1 d . .
H33 H 0.006(6) 0.214(2) 0.159(6) 0.055(18) Uiso 1 1 d . .
C28 C 0.1336(4) 0.26348(18) 0.2573(4) 0.0330(10) Uani 1 1 d . .
H34 H 0.122(4) 0.2876(16) 0.200(4) 0.016(10) Uiso 1 1 d . .
C30 C 0.0910(7) 0.4899(3) 0.1448(6) 0.0689(19) Uani 1 1 d . .
C29 C 0.0244(6) 0.4799(3) 0.0391(5) 0.066(2) Uani 1 1 d . .

loop_
_atom_site_aniso_label
_atom_site_aniso_U_11
_atom_site_aniso_U_22
_atom_site_aniso_U_33
_atom_site_aniso_U_23
_atom_site_aniso_U_13
_atom_site_aniso_U_12
Ru1 0.01869(16) 0.02505(17) 0.01888(17) -0.00288(12) 0.00885(13) 0.00000(11)
Ru2 0.01989(17) 0.02165(17) 0.02148(18) 0.00110(12) 0.00937(13) 0.00137(11)
Cl1 0.0230(5) 0.0258(5) 0.0310(5) -0.0001(4) 0.0119(4) 0.0040(4)
Cl2 0.0242(4) 0.0241(4) 0.0247(5) -0.0033(4) 0.0141(4) -0.0002(3)
Cl3 0.0217(4) 0.0309(5) 0.0204(5) -0.0030(4) 0.0082(4) -0.0020(4)
P1 0.0266(6) 0.0403(6) 0.0291(6) 0.0028(5) 0.0144(5) -0.0013(5)
P2 0.0486(9) 0.0659(10) 0.0821(12) 0.0307(9) 0.0448(9) 0.0179(8)
F1 0.0399(17) 0.063(2) 0.0473(19) 0.0144(16) 0.0020(15) -0.0149(15)
F2 0.054(2) 0.062(2) 0.0424(18) -0.0026(15) 0.0132(16) -0.0264(16)
F3 0.0381(16) 0.0579(19) 0.0332(16) 0.0155(14) 0.0066(13) -0.0087(14)
F4 0.0391(16) 0.0445(17) 0.060(2) 0.0175(15) 0.0254(15) 0.0093(13)
F5 0.070(2) 0.0420(17) 0.063(2) 0.0059(15) 0.0482(19) 0.0071(15)
F6 0.100(3) 0.077(3) 0.095(3) 0.002(2) 0.084(3) 0.006(2)
F7 0.144(5) 0.113(4) 0.190(6) 0.073(4) 0.128(5) 0.086(4)
F8 0.074(3) 0.056(2) 0.114(4) 0.014(2) 0.061(3) 0.0121(19)
F9 0.065(3) 0.288(10) 0.240(9) -0.185(8) 0.077(5) -0.054(5)
F10 0.147(5) 0.055(3) 0.436(14) -0.066(5) 0.218(8) -0.048(3)
F11 0.135(5) 0.174(6) 0.063(3) 0.050(3) 0.060(3) 0.079(4)
F12 0.137(5) 0.245(9) 0.092(4) 0.040(5) 0.061(4) 0.123(6)
O1 0.39(2) 0.208(14) 0.221(15) 0.016(12) 0.093(16) -0.044(16)
N1 0.0259(17) 0.0324(19) 0.0230(18) -0.0005(14) 0.0125(15) -0.0029(14)
N2 0.0190(16) 0.041(2) 0.0227(18) -0.0094(15) 0.0089(14) -0.0023(14)
N3 0.0183(16) 0.0325(18) 0.0233(17) -0.0037(14) 0.0090(14) -0.0006(13)
N4 0.0273(18) 0.0272(18) 0.0272(18) 0.0064(14) 0.0153(15) 0.0050(14)
N5 0.0213(16) 0.0233(16) 0.0255(18) 0.0014(13) 0.0116(14) 0.0001(13)
N6 0.0235(17) 0.0262(17) 0.035(2) -0.0013(15) 0.0158(16) 0.0001(14)
C1 0.031(2) 0.030(2) 0.037(3) 0.0057(19) 0.017(2) 0.0038(18)
C2 0.042(3) 0.035(3) 0.044(3) 0.013(2) 0.019(2) 0.003(2)
C3 0.024(2) 0.049(3) 0.022(2) 0.0024(19) 0.0122(18) -0.0003(19)
C4 0.029(2) 0.036(3) 0.030(2) 0.0001(19) 0.0137(19) -0.0111(19)
C5 0.023(2) 0.057(3) 0.022(2) -0.010(2) 0.0106(18) -0.0018(19)
C6 0.034(3) 0.094(5) 0.023(3) -0.005(3) 0.013(2) 0.007(3)
C7 0.039(3) 0.115(6) 0.032(3) -0.015(3) 0.020(3) 0.016(3)
C8 0.033(3) 0.082(4) 0.041(3) -0.020(3) 0.014(2) 0.017(3)
C9 0.029(2) 0.048(3) 0.035(3) -0.008(2) 0.016(2) 0.009(2)
C10 0.0196(19) 0.036(2) 0.028(2) -0.0065(18) 0.0125(17) -0.0030(16)
C11 0.024(2) 0.039(3) 0.044(3) -0.006(2) 0.014(2) -0.0066(19)
C12 0.021(2) 0.045(3) 0.044(3) -0.011(2) 0.006(2) 0.0001(19)
C13 0.024(2) 0.041(3) 0.030(2) -0.007(2) 0.0020(19) 0.0067(19)
C14 0.023(2) 0.034(2) 0.028(2) -0.0025(18) 0.0086(18) 0.0045(17)
C15 0.032(2) 0.041(3) 0.024(2) 0.0065(19) 0.0085(19) 0.000(2)
C16 0.038(3) 0.057(3) 0.027(2) 0.010(2) 0.011(2) 0.005(2)
C17 0.035(2) 0.036(2) 0.031(2) 0.0081(19) 0.019(2) 0.0110(19)
C18 0.033(2) 0.027(2) 0.041(3) 0.0120(19) 0.021(2) 0.0084(18)
C19 0.027(2) 0.029(2) 0.031(2) -0.0009(17) 0.0171(18) -0.0020(16)
C20 0.035(2) 0.043(3) 0.042(3) 0.008(2) 0.024(2) 0.005(2)
C21 0.032(3) 0.062(3) 0.051(3) 0.018(3) 0.027(2) 0.015(2)
C22 0.031(3) 0.064(4) 0.047(3) 0.024(3) 0.022(2) 0.021(2)
C23 0.033(2) 0.046(3) 0.036(3) 0.019(2) 0.019(2) 0.013(2)
C24 0.032(2) 0.026(2) 0.043(3) 0.0012(18) 0.022(2) 0.0034(17)
C25 0.053(3) 0.031(2) 0.058(3) -0.002(2) 0.037(3) -0.003(2)
C26 0.052(3) 0.035(3) 0.064(4) -0.015(3) 0.039(3) -0.016(2)
C27 0.031(2) 0.045(3) 0.048(3) -0.019(2) 0.024(2) -0.011(2)
C28 0.027(2) 0.035(2) 0.039(3) -0.007(2) 0.017(2) -0.0044(18)
C30 0.071(5) 0.077(5) 0.046(4) 0.008(3) 0.017(3) 0.004(4)
C29 0.044(3) 0.117(6) 0.036(3) 0.020(4) 0.018(3) 0.015(4)

loop_
_atom_type_symbol
_atom_type_description
_atom_type_scat_dispersion_real
_atom_type_scat_dispersion_imag
_atom_type_scat_source
H H 0.0000 0.0000
;
International Tables for Crystallography
(Vol. C, Table 6.1.1.4)
;
Cl Cl 0.1484 0.1585
;
International Tables for Crystallography
(Vol. C, Tables 4.2.6.8 and 6.1.1.4)
;
F F 0.0171 0.0103
;
International Tables for Crystallography
(Vol. C, Tables 4.2.6.8 and 6.1.1.4)
;
N N 0.0061 0.0033
;
International Tables for Crystallography
(Vol. C, Tables 4.2.6.8 and 6.1.1.4)
;
P P 0.1023 0.0942
;
International Tables for Crystallography
(Vol. C, Tables 4.2.6.8 and 6.1.1.4)
;
Ru Ru -1.2594 0.8363
;
International Tables for Crystallography
(Vol. C, Tables 4.2.6.8 and 6.1.1.4)
;
C C 0.0033 0.0016
;
International Tables for Crystallography
(Vol. C, Tables 4.2.6.8 and 6.1.1.4)
;
O O 0.0106 0.0060
;
International Tables for Crystallography
(Vol. C, Tables 4.2.6.8 and 6.1.1.4)
;

loop_
_geom_angle_atom_site_label_1
_geom_angle_atom_site_label_2
_geom_angle_atom_site_label_3
_geom_angle
_geom_angle_site_symmetry_3
N3 Ru1 N2 90.66(15) .
N3 Ru1 N1 82.99(15) .
N2 Ru1 N1 79.54(16) .
N3 Ru1 Cl2 88.22(12) .
N2 Ru1 Cl2 176.46(11) .
N1 Ru1 Cl2 96.99(11) .
N3 Ru1 Cl1 96.32(11) .
N2 Ru1 Cl1 94.52(12) .
N1 Ru1 Cl1 174.00(10) .
Cl2 Ru1 Cl1 88.93(6) .
N3 Ru1 Cl3 176.03(10) .
N2 Ru1 Cl3 91.92(12) .
N1 Ru1 Cl3 94.51(11) .
Cl2 Ru1 Cl3 89.03(8) .
Cl1 Ru1 Cl3 86.48(5) .
N3 Ru1 Ru2 126.30(12) .
N2 Ru1 Ru2 129.79(11) .
N1 Ru1 Ru2 131.27(10) .
Cl2 Ru1 Ru2 53.21(5) .
Cl1 Ru1 Ru2 53.60(4) .
Cl3 Ru1 Ru2 53.53(7) .
N6 Ru2 N5 86.04(15) .
N6 Ru2 N4 79.82(15) .
N5 Ru2 N4 83.74(14) .
N6 Ru2 Cl2 175.32(10) .
N5 Ru2 Cl2 90.27(11) .
N4 Ru2 Cl2 96.93(11) .
N6 Ru2 Cl3 94.21(11) .
N5 Ru2 Cl3 96.31(10) .
N4 Ru2 Cl3 174.02(10) .
Cl2 Ru2 Cl3 89.06(5) .
N6 Ru2 Cl1 94.76(11) .
N5 Ru2 Cl1 177.33(10) .
N4 Ru2 Cl1 93.88(10) .
Cl2 Ru2 Cl1 88.80(6) .
Cl3 Ru2 Cl1 86.18(4) .
N6 Ru2 Ru1 131.33(10) .
N5 Ru2 Ru1 127.72(11) .
N4 Ru2 Ru1 130.80(10) .
Cl2 Ru2 Ru1 53.35(4) .
Cl3 Ru2 Ru1 53.43(3) .
Cl1 Ru2 Ru1 53.28(6) .
Ru1 Cl1 Ru2 73.12(4) .
Ru2 Cl2 Ru1 73.44(5) .
Ru1 Cl3 Ru2 73.04(5) .
F6 P1 F2 92.1(2) .
F6 P1 F3 90.2(2) .
F2 P1 F3 90.35(18) .
F6 P1 F4 90.1(2) .
F2 P1 F4 90.14(19) .
F3 P1 F4 179.4(2) .
F6 P1 F5 178.4(2) .
F2 P1 F5 89.3(2) .
F3 P1 F5 90.63(19) .
F4 P1 F5 89.11(18) .
F6 P1 F1 89.9(2) .
F2 P1 F1 178.0(2) .
F3 P1 F1 89.95(18) .
F4 P1 F1 89.56(18) .
F5 P1 F1 88.7(2) .
F10 P2 F11 103.0(5) .
F10 P2 F9 168.0(6) .
F11 P2 F9 88.8(5) .
F10 P2 F7 91.2(3) .
F11 P2 F7 88.6(3) .
F9 P2 F7 86.8(4) .
F10 P2 F8 88.5(3) .
F11 P2 F8 91.7(3) .
F9 P2 F8 93.4(4) .
F7 P2 F8 179.6(3) .
F10 P2 F12 87.2(5) .
F11 P2 F12 169.5(5) .
F9 P2 F12 81.2(5) .
F7 P2 F12 93.9(3) .
F8 P2 F12 85.8(3) .
C3 N1 C1 110.4(3) .
C3 N1 C4 108.0(3) .
C1 N1 C4 111.1(4) .
C3 N1 Ru1 104.3(3) .
C1 N1 Ru1 114.5(3) .
C4 N1 Ru1 108.2(3) .
C9 N2 C5 119.2(4) .
C9 N2 Ru1 126.6(3) .
C5 N2 Ru1 114.0(3) .
C10 N3 C14 119.1(4) .
C10 N3 Ru1 115.1(3) .
C14 N3 Ru1 125.6(3) .
C15 N4 C18 110.1(4) .
C15 N4 C17 111.2(4) .
C18 N4 C17 108.6(3) .
C15 N4 Ru2 114.6(3) .
C18 N4 Ru2 103.8(3) .
C17 N4 Ru2 108.1(3) .
C23 N5 C19 119.8(4) .
C23 N5 Ru2 125.5(3) .
C19 N5 Ru2 114.7(3) .
C28 N6 C24 119.8(4) .
C28 N6 Ru2 125.0(3) .
C24 N6 Ru2 114.5(3) .
N1 C1 C2 114.5(4) .
N1 C1 H1 106(3) .
C2 C1 H1 112(3) .
N1 C1 H2 106(3) .
C2 C1 H2 106(3) .
H1 C1 H2 113(4) .
C1 C2 H3 112(3) .
C1 C2 H4 111(4) .
H3 C2 H4 107(5) .
C1 C2 H5 110(4) .
H3 C2 H5 111(5) .
H4 C2 H5 106(5) .
C5 C3 N1 108.6(4) .
C5 C3 H6 110(3) .
N1 C3 H6 110(3) .
C5 C3 H7 114(3) .
N1 C3 H7 105(3) .
H6 C3 H7 109(4) .
C10 C4 N1 113.4(4) .
C10 C4 H8 106(3) .
N1 C4 H8 107(3) .
C10 C4 H9 107(4) .
N1 C4 H9 111(4) .
H8 C4 H9 112(5) .
N2 C5 C6 120.8(5) .
N2 C5 C3 115.1(4) .
C6 C5 C3 124.2(5) .
C5 C6 C7 119.8(6) .
C5 C6 H10 118(4) .
C7 C6 H10 122(4) .
C8 C7 C6 118.9(5) .
C8 C7 H11 125(5) .
C6 C7 H11 116(5) .
C7 C8 C9 119.2(6) .
C7 C8 H12 119(4) .
C9 C8 H12 122(4) .
N2 C9 C8 122.1(6) .
N2 C9 H13 117(3) .
C8 C9 H13 121(3) .
N3 C10 C11 121.0(4) .
N3 C10 C4 117.4(4) .
C11 C10 C4 121.5(4) .
C12 C11 C10 120.0(5) .
C12 C11 H14 124(4) .
C10 C11 H14 116(4) .
C11 C12 C13 118.9(5) .
C11 C12 H15 122(3) .
C13 C12 H15 120(3) .
C14 C13 C12 118.9(5) .
C14 C13 H16 114(4) .
C12 C13 H16 127(4) .
N3 C14 C13 122.1(5) .
N3 C14 H17 116(3) .
C13 C14 H17 122(3) .
N4 C15 C16 115.1(4) .
N4 C15 H18 109(4) .
C16 C15 H18 111(4) .
N4 C15 H19 105(3) .
C16 C15 H19 107(3) .
H18 C15 H19 109(5) .
C15 C16 H20 109.5 .
C15 C16 H21 109.5 .
H20 C16 H21 109.5 .
C15 C16 H22 109.5 .
H20 C16 H22 109.5 .
H21 C16 H22 109.5 .
C19 C17 N4 114.5(4) .
C19 C17 H24 112(4) .
N4 C17 H24 109(4) .
C19 C17 H23 112(4) .
N4 C17 H23 105(4) .
H24 C17 H23 104(5) .
C24 C18 N4 108.9(4) .
C24 C18 H25 114(3) .
N4 C18 H25 109(3) .
C24 C18 H26 112(3) .
N4 C18 H26 105(3) .
H25 C18 H26 108(4) .
N5 C19 C20 120.8(4) .
N5 C19 C17 118.3(4) .
C20 C19 C17 120.8(4) .
C19 C20 C21 119.2(5) .
C19 C20 H27 121(3) .
C21 C20 H27 119(3) .
C22 C21 C20 119.0(5) .
C22 C21 H28 124(4) .
C20 C21 H28 117(4) .
C23 C22 C21 119.6(5) .
C23 C22 H29 122(4) .
C21 C22 H29 119(4) .
N5 C23 C22 121.6(5) .
N5 C23 H30 117(3) .
C22 C23 H30 121(3) .
N6 C24 C25 121.1(5) .
N6 C24 C18 114.8(4) .
C25 C24 C18 124.0(5) .
C24 C25 C26 119.1(5) .
C24 C25 H31 122(4) .
C26 C25 H31 119(4) .
C27 C26 C25 120.2(5) .
C27 C26 H32 118(4) .
C25 C26 H32 121(4) .
C26 C27 C28 118.6(5) .
C26 C27 H33 122(4) .
C28 C27 H33 120(4) .
N6 C28 C27 121.2(5) .
N6 C28 H34 116(3) .
C27 C28 H34 123(3) .
O1 C29 C30 130.1(11) .
O1 C29 C29 111.9(11) 3_565
C30 C29 C29 118.0(11) 3_565

loop_
_geom_bond_atom_site_label_1
_geom_bond_atom_site_label_2
_geom_bond_distance
_geom_bond_site_symmetry_2
Ru1 N3 2.047(4) .
Ru1 N2 2.057(4) .
Ru1 N1 2.107(4) .
Ru1 Cl2 2.4059(17) .
Ru1 Cl1 2.4079(19) .
Ru1 Cl3 2.414(2) .
Ru1 Ru2 2.8745(19) .
Ru2 N6 2.046(4) .
Ru2 N5 2.050(4) .
Ru2 N4 2.116(4) .
Ru2 Cl2 2.4015(19) .
Ru2 Cl3 2.417(2) .
Ru2 Cl1 2.418(2) .
P1 F6 1.581(4) .
P1 F2 1.590(3) .
P1 F3 1.590(3) .
P1 F4 1.597(3) .
P1 F5 1.603(3) .
P1 F1 1.610(3) .
P2 F10 1.489(5) .
P2 F11 1.529(5) .
P2 F9 1.552(7) .
P2 F7 1.573(5) .
P2 F8 1.584(4) .
P2 F12 1.645(6) .
O1 C29 1.266(17) .
N1 C3 1.506(6) .
N1 C1 1.508(6) .
N1 C4 1.517(6) .
N2 C9 1.341(6) .
N2 C5 1.357(6) .
N3 C10 1.347(6) .
N3 C14 1.350(6) .
N4 C15 1.503(6) .
N4 C18 1.504(6) .
N4 C17 1.527(6) .
N5 C23 1.346(6) .
N5 C19 1.354(5) .
N6 C28 1.345(6) .
N6 C24 1.352(6) .
C1 C2 1.520(7) .
C1 H1 0.98(5) .
C1 H2 0.97(5) .
C2 H3 1.02(5) .
C2 H4 1.02(7) .
C2 H5 0.99(6) .
C3 C5 1.496(7) .
C3 H6 0.99(5) .
C3 H7 0.96(5) .
C4 C10 1.495(6) .
C4 H8 1.08(5) .
C4 H9 0.90(6) .
C5 C6 1.384(7) .
C6 C7 1.386(9) .
C6 H10 0.86(6) .
C7 C8 1.376(10) .
C7 H11 0.95(9) .
C8 C9 1.382(7) .
C8 H12 0.93(6) .
C9 H13 0.82(5) .
C10 C11 1.400(6) .
C11 C12 1.364(8) .
C11 H14 0.81(5) .
C12 C13 1.398(8) .
C12 H15 1.01(5) .
C13 C14 1.383(6) .
C13 H16 0.91(7) .
C14 H17 0.99(5) .
C15 C16 1.522(7) .
C15 H18 0.93(6) .
C15 H19 0.93(5) .
C16 H20 0.9800 .
C16 H21 0.9800 .
C16 H22 0.9800 .
C17 C19 1.494(6) .
C17 H24 1.02(7) .
C17 H23 1.02(8) .
C18 C24 1.499(7) .
C18 H25 1.01(5) .
C18 H26 0.94(5) .
C19 C20 1.392(6) .
C20 C21 1.392(7) .
C20 H27 1.04(6) .
C21 C22 1.383(7) .
C21 H28 0.95(7) .
C22 C23 1.376(7) .
C22 H29 0.96(6) .
C23 H30 0.96(5) .
C24 C25 1.371(7) .
C25 C26 1.384(8) .
C25 H31 1.02(6) .
C26 C27 1.367(8) .
C26 H32 0.97(6) .
C27 C28 1.391(7) .
C27 H33 0.92(6) .
C28 H34 0.96(4) .
C30 C29 1.266(10) .
C29 C29 1.414(15) 3_565

loop_
_geom_torsion_atom_site_label_1
_geom_torsion_atom_site_label_2
_geom_torsion_atom_site_label_3
_geom_torsion_atom_site_label_4
_geom_torsion
C3 N1 C1 C2 -51.5(5)
C4 N1 C1 C2 68.3(5)
Ru1 N1 C1 C2 -168.9(3)
C1 N1 C3 C5 -168.3(4)
C4 N1 C3 C5 70.0(5)
Ru1 N1 C3 C5 -44.9(4)
C3 N1 C4 C10 -130.8(4)
C1 N1 C4 C10 108.0(4)
Ru1 N1 C4 C10 -18.4(5)
C9 N2 C5 C6 0.7(7)
Ru1 N2 C5 C6 177.4(4)
C9 N2 C5 C3 -178.9(4)
Ru1 N2 C5 C3 -2.2(5)
N1 C3 C5 N2 32.6(5)
N1 C3 C5 C6 -146.9(5)
N2 C5 C6 C7 -0.4(8)
C3 C5 C6 C7 179.2(5)
C5 C6 C7 C8 0.4(10)
C6 C7 C8 C9 -0.8(10)
C5 N2 C9 C8 -1.1(7)
Ru1 N2 C9 C8 -177.3(4)
C7 C8 C9 N2 1.1(9)
C14 N3 C10 C11 1.5(6)
Ru1 N3 C10 C11 176.2(3)
C14 N3 C10 C4 178.3(4)
Ru1 N3 C10 C4 -7.0(5)
N1 C4 C10 N3 17.6(6)
N1 C4 C10 C11 -165.7(4)
N3 C10 C11 C12 -0.9(7)
C4 C10 C11 C12 -177.6(5)
C10 C11 C12 C13 -0.2(8)
C11 C12 C13 C14 0.9(7)
C10 N3 C14 C13 -0.8(6)
Ru1 N3 C14 C13 -174.9(3)
C12 C13 C14 N3 -0.4(7)
C18 N4 C15 C16 -58.4(5)
C17 N4 C15 C16 62.0(5)
Ru2 N4 C15 C16 -175.0(3)
C15 N4 C17 C19 118.0(4)
C18 N4 C17 C19 -120.7(4)
Ru2 N4 C17 C19 -8.6(5)
C15 N4 C18 C24 -167.7(4)
C17 N4 C18 C24 70.4(4)
Ru2 N4 C18 C24 -44.6(4)
C23 N5 C19 C20 -0.3(7)
Ru2 N5 C19 C20 179.3(4)
C23 N5 C19 C17 177.8(4)
Ru2 N5 C19 C17 -2.6(5)
N4 C17 C19 N5 7.8(6)
N4 C17 C19 C20 -174.0(4)
N5 C19 C20 C21 0.6(8)
C17 C19 C20 C21 -177.5(5)
C19 C20 C21 C22 -0.3(9)
C20 C21 C22 C23 -0.3(10)
C19 N5 C23 C22 -0.3(8)
Ru2 N5 C23 C22 -179.8(4)
C21 C22 C23 N5 0.6(9)
C28 N6 C24 C25 2.1(6)
Ru2 N6 C24 C25 173.1(4)
C28 N6 C24 C18 -174.1(4)
Ru2 N6 C24 C18 -3.1(5)
N4 C18 C24 N6 33.3(5)
N4 C18 C24 C25 -142.7(5)
N6 C24 C25 C26 -1.3(7)
C18 C24 C25 C26 174.5(5)
C24 C25 C26 C27 -0.2(8)
C25 C26 C27 C28 0.9(8)
C24 N6 C28 C27 -1.4(6)
Ru2 N6 C28 C27 -171.4(3)
C26 C27 C28 N6 -0.1(7)
